data_7202141
loop_
_publ_author_name
'Dupont, Nathalie'
'Lazar, Adina N.'
'Perret, Florent'
'Danylyuk, Oksana'
'Suwinska, Kinga'
'Navaza, Alda'
'Coleman, Anthony W.'

_publ_section_title
;
 Solid state structures of the complexes between the antiseptic
 chlorhexidine and three anionic derivatives of calix[4]arene
;
_journal_issue 8
_journal_name_full CrystEngComm
_journal_page_first 975
_journal_paper_doi 10.1039/b805317k
_journal_volume 10
_journal_year 2008
_chemical_absolute_configuration syn
_chemical_formula_moiety
;
C22 H33 Cl2 N10, C28 H20 O16 S4,3(C1 H4 O1), 6(H2 O1)
;
_chemical_formula_sum 'C53 H77 Cl2 N10 O25 S4'
_chemical_formula_weight 1453.39
_chemical_name_common 'para-sulfonatocalix(4)arene Chlorhexidine'
_chemical_name_systematic 'para-sulfonatocalix[4]arene Chlorhexidine'
_space_group_IT_number 2
_symmetry_cell_setting triclinic
_symmetry_space_group_name_Hall '-P 1'
_symmetry_space_group_name_H-M 'P -1'
_atom_sites_solution_hydrogens geom
_atom_sites_solution_primary direct
_atom_sites_solution_secondary difmap
_audit_creation_method SHELXL-97
_cell_angle_alpha 65.687(2)
_cell_angle_beta 77.180(2)
_cell_angle_gamma 64.4270(10)
_cell_formula_units_Z 2
_cell_length_a 15.3260(5)
_cell_length_b 15.9820(5)
_cell_length_c 16.1350(4)
_cell_measurement_reflns_used 9255
_cell_measurement_temperature 110(2)
_cell_measurement_theta_max 23.26
_cell_measurement_theta_min 2.95
_cell_volume 3244.08(18)
_computing_cell_refinement 'Denzo and Scalepak (Otwinowski & Minor, 1997)'
_computing_data_collection 'Collect data collection software (Nonius B.V., 1998)'
_computing_data_reduction 'Denzo and Scalepak (Otwinowski & Minor, 1997)'
_computing_structure_refinement 'SHELXL-97 (Sheldrick, 1997)'
_computing_structure_solution 'SHELXS-97 (Sheldrick, 1990)'
_diffrn_ambient_temperature 110(2)
_diffrn_detector_area_resol_mean 9.1
_diffrn_measured_fraction_theta_full 0.994
_diffrn_measured_fraction_theta_max 0.994
_diffrn_measurement_device_type KappaCCD
_diffrn_measurement_method rotation
_diffrn_radiation_monochromator graphite
_diffrn_radiation_source 'fine-focus sealed tube'
_diffrn_radiation_type MoK\a
_diffrn_radiation_wavelength 0.71073
_diffrn_reflns_av_R_equivalents 0.0432
_diffrn_reflns_av_unetI/netI 0.0663
_diffrn_reflns_limit_h_max 17
_diffrn_reflns_limit_h_min -17
_diffrn_reflns_limit_k_max 17
_diffrn_reflns_limit_k_min -17
_diffrn_reflns_limit_l_max 17
_diffrn_reflns_limit_l_min -17
_diffrn_reflns_number 17554
_diffrn_reflns_theta_full 23.26
_diffrn_reflns_theta_max 23.26
_diffrn_reflns_theta_min 2.95
_diffrn_standards_number 0
_exptl_absorpt_coefficient_mu 0.318
_exptl_absorpt_correction_type sphere
_exptl_crystal_colour colorless
_exptl_crystal_density_diffrn 1.488
_exptl_crystal_density_method 'not measured'
_exptl_crystal_description parallepiped
_exptl_crystal_F_000 1526
_exptl_crystal_size_max 0.12
_exptl_crystal_size_mid 0.04
_exptl_crystal_size_min 0.02
_platon_squeeze_details
;
'About three disordered methanol molecules were squeezed'
;
_refine_diff_density_max 0.816
_refine_diff_density_min -0.429
_refine_diff_density_rms 0.074
_refine_ls_extinction_coef 0.0028(5)
_refine_ls_extinction_expression Fc^*^=kFc[1+0.001xFc^2^\l^3^/sin(2\q)]^-1/4^
_refine_ls_extinction_method SHELXL
_refine_ls_goodness_of_fit_ref 1.046
_refine_ls_hydrogen_treatment mixed
_refine_ls_matrix_type full
_refine_ls_number_parameters 830
_refine_ls_number_reflns 9255
_refine_ls_number_restraints 18
_refine_ls_restrained_S_all 1.046
_refine_ls_R_factor_all 0.0803
_refine_ls_R_factor_gt 0.0544
_refine_ls_shift/su_max 0
_refine_ls_shift/su_mean 0
_refine_ls_structure_factor_coef Fsqd
_refine_ls_weighting_details 'calc w=1/[\s^2^(Fo^2^)+(0.0691P)^2^+3.8457P] where P=(Fo^2^+2Fc^2^)/3'
_refine_ls_weighting_scheme calc
_refine_ls_wR_factor_gt 0.1313
_refine_ls_wR_factor_ref 0.1433
_reflns_number_gt 6813
_reflns_number_total 9255
_reflns_threshold_expression >2sigma(I)
_cod_data_source_file b805317k.txt
_cod_data_source_block Calix[4]sulfonateChlorhexidine
_cod_depositor_comments
;
The following automatic conversions were performed:
'_symmetry_cell_setting' value 'Triclinic' changed to 'triclinic'
according to '/home/saulius/struct/CIF-dictionaries/cif_core.dic'
dictionary named 'cif_core.dic' version 2.4.1 from 2010-06-29.

Automatic conversion script
Id: cif_fix_enum 1527 2010-12-29 10:47:43Z saulius 
;
_cod_original_cell_volume 3244.08(17)
_cod_original_sg_symbol_H-M P-1
_cod_database_code 7202141

loop_
_space_group_symop_operation_xyz
'x, y, z'
'-x, -y, -z'

loop_
_atom_site_label
_atom_site_type_symbol
_atom_site_fract_x
_atom_site_fract_y
_atom_site_fract_z
_atom_site_U_iso_or_equiv
_atom_site_adp_type
_atom_site_occupancy
_atom_site_symmetry_multiplicity
_atom_site_calc_flag
_atom_site_refinement_flags
_atom_site_disorder_assembly
_atom_site_disorder_group
O1W O 0.3441(2) 0.7257(2) 0.92981(18) 0.0257(7) Uani 1 1 d D . .
O2W O 0.6137(2) 0.5195(2) 0.4332(2) 0.0314(8) Uani 1 1 d D . .
O3W O 0.2268(2) 0.0941(2) 0.7165(2) 0.0310(8) Uani 1 1 d D . .
O4W O 0.6500(2) 0.7410(3) 0.7485(2) 0.0397(8) Uani 1 1 d D . .
O5W O 0.2175(3) 0.1911(3) 0.3790(2) 0.0422(9) Uani 1 1 d D . .
O6W O 0.4447(3) 0.2347(3) 0.0276(2) 0.0449(9) Uani 1 1 d D . .
H1W1 H 0.350(4) 0.673(2) 0.976(2) 0.054 Uiso 1 1 d D . .
H2W1 H 0.346(4) 0.770(3) 0.942(3) 0.054 Uiso 1 1 d D . .
H1W2 H 0.604(4) 0.467(2) 0.466(3) 0.054 Uiso 1 1 d D . .
H2W2 H 0.573(3) 0.570(2) 0.446(3) 0.054 Uiso 1 1 d D . .
H1W3 H 0.235(4) 0.148(2) 0.682(2) 0.054 Uiso 1 1 d D . .
H2W3 H 0.230(4) 0.089(4) 0.7707(15) 0.054 Uiso 1 1 d D . .
H1W4 H 0.613(3) 0.736(4) 0.723(3) 0.054 Uiso 1 1 d D . .
H2W4 H 0.667(4) 0.701(3) 0.8017(18) 0.054 Uiso 1 1 d D . .
H1W5 H 0.252(3) 0.130(2) 0.380(3) 0.054 Uiso 1 1 d D . .
H2W5 H 0.235(4) 0.197(3) 0.422(3) 0.054 Uiso 1 1 d D . .
H1W6 H 0.414(3) 0.288(2) 0.041(3) 0.054 Uiso 1 1 d D . .
H2W6 H 0.461(4) 0.186(2) 0.079(2) 0.054 Uiso 1 1 d D . .
Cl1 Cl 0.98586(7) 0.84075(8) 0.62544(7) 0.0258(3) Uani 1 1 d . . .
C1 C 1.0837(3) 0.8574(3) 0.6448(3) 0.0206(9) Uani 1 1 d . . .
C2 C 1.1106(3) 0.9328(3) 0.5814(3) 0.0250(10) Uani 1 1 d . . .
H2 H 1.0789 0.9729 0.5258 0.03 Uiso 1 1 calc R . .
C3 C 1.1845(3) 0.9494(3) 0.5999(3) 0.0221(10) Uani 1 1 d . . .
H3 H 1.2035 1.0015 0.5569 0.027 Uiso 1 1 calc R . .
C4 C 1.2307(3) 0.8906(3) 0.6807(3) 0.0190(9) Uani 1 1 d . . .
C5 C 1.2042(3) 0.8140(3) 0.7432(3) 0.0224(10) Uani 1 1 d . . .
H5 H 1.2366 0.7731 0.7983 0.027 Uiso 1 1 calc R . .
C6 C 1.1298(3) 0.7969(3) 0.7254(3) 0.0232(10) Uani 1 1 d . . .
H6 H 1.1111 0.7445 0.7679 0.028 Uiso 1 1 calc R . .
N7 N 1.3041(2) 0.9123(2) 0.7003(2) 0.0215(8) Uani 1 1 d . . .
H7A H 1.3083 0.967 0.6517 0.026 Uiso 0.5 1 calc PR . .
H7B H 1.2801 0.9321 0.7496 0.026 Uiso 0.5 1 calc PR . .
C8 C 1.3945(3) 0.8471(3) 0.7176(2) 0.0173(9) Uani 1 1 d . . .
N8 N 1.4504(2) 0.8599(2) 0.7579(2) 0.0230(8) Uani 1 1 d . . .
H8A H 1.4283 0.9121 0.774 0.028 Uiso 1 1 calc R . .
H8B H 1.5101 0.8163 0.769 0.028 Uiso 1 1 calc R . .
N9 N 1.4296(2) 0.7681(2) 0.6890(2) 0.0178(8) Uani 1 1 d . . .
H9A H 1.4521 0.7904 0.6295 0.021 Uiso 0.5 1 calc PR . .
H9B H 1.3769 0.7553 0.6878 0.021 Uiso 0.5 1 calc PR . .
C10 C 1.5011(3) 0.6764(3) 0.7323(3) 0.0165(9) Uani 1 1 d . . .
N10 N 1.4996(2) 0.6414(2) 0.8224(2) 0.0200(8) Uani 1 1 d . . .
H10A H 1.5413 0.582 0.8516 0.024 Uiso 1 1 calc R . .
H10B H 1.4568 0.6776 0.8531 0.024 Uiso 1 1 calc R . .
N11 N 1.5610(2) 0.6294(2) 0.6804(2) 0.0174(8) Uani 1 1 d . . .
H11A H 1.5924 0.6699 0.6413 0.021 Uiso 1 1 calc R . .
C12 C 1.6362(3) 0.5292(3) 0.7156(3) 0.0213(10) Uani 1 1 d . . .
H12A H 1.624 0.4989 0.782 0.026 Uiso 1 1 calc R . .
H12B H 1.7004 0.5336 0.7051 0.026 Uiso 1 1 calc R . .
C13 C 1.6360(3) 0.4643(3) 0.6685(3) 0.0205(9) Uani 1 1 d . . .
H13A H 1.649 0.4944 0.6022 0.025 Uiso 1 1 calc R . .
H13B H 1.5713 0.4611 0.6782 0.025 Uiso 1 1 calc R . .
C14 C 1.7128(3) 0.3590(3) 0.7053(3) 0.0232(10) Uani 1 1 d . . .
H14A H 1.7775 0.3629 0.6911 0.028 Uiso 1 1 calc R . .
H14B H 1.7103 0.3193 0.673 0.028 Uiso 1 1 calc R . .
C15 C 1.7017(3) 0.3044(3) 0.8082(3) 0.0221(10) Uani 1 1 d . . .
H15A H 1.7501 0.2353 0.824 0.026 Uiso 1 1 calc R . .
H15B H 1.717 0.3369 0.8405 0.026 Uiso 1 1 calc R . .
C16 C 1.6020(3) 0.3011(3) 0.8433(3) 0.0228(10) Uani 1 1 d . . .
H16A H 1.6033 0.2624 0.9095 0.027 Uiso 1 1 calc R . .
H16B H 1.5543 0.3697 0.8343 0.027 Uiso 1 1 calc R . .
C17 C 1.5687(3) 0.2556(3) 0.7968(3) 0.0212(10) Uani 1 1 d . . .
H17A H 1.5574 0.2994 0.7322 0.025 Uiso 1 1 calc R . .
H17B H 1.6198 0.1904 0.7984 0.025 Uiso 1 1 calc R . .
N18 N 1.4793(2) 0.2424(3) 0.8427(2) 0.0239(8) Uani 1 1 d . . .
H18A H 1.4976 0.1845 0.8926 0.029 Uiso 0.5 1 calc PR . .
H18B H 1.4463 0.2932 0.8649 0.029 Uiso 0.5 1 calc PR . .
C19 C 1.4158(3) 0.2386(3) 0.8035(3) 0.0215(10) Uani 1 1 d . . .
N19 N 1.4282(3) 0.2365(3) 0.7215(2) 0.0311(9) Uani 1 1 d . . .
H19A H 1.4821 0.2377 0.6888 0.037 Uiso 1 1 calc R . .
H19B H 1.3825 0.234 0.6989 0.037 Uiso 1 1 calc R . .
N20 N 1.3287(2) 0.2349(3) 0.8503(2) 0.0265(9) Uani 1 1 d . . .
H20B H 1.3399 0.1686 0.8811 0.032 Uiso 1 1 calc R . .
C21 C 1.2790(3) 0.2815(3) 0.9112(3) 0.0232(10) Uani 1 1 d . . .
N21 N 1.2775(3) 0.3674(3) 0.8976(2) 0.0273(9) Uani 1 1 d . . .
H21A H 1.2436 0.3984 0.9354 0.033 Uiso 1 1 calc R . .
N22 N 1.2315(3) 0.2339(3) 0.9805(3) 0.0404(11) Uani 1 1 d . . .
H22B H 1.2043 0.2078 0.9568 0.048 Uiso 1 1 calc R . .
C23 C 1.1569(3) 0.2810(3) 1.0368(3) 0.0314(12) Uani 1 1 d . . .
C24 C 1.0665(4) 0.3459(4) 1.0031(3) 0.0362(12) Uani 1 1 d . . .
H24 H 1.0543 0.3591 0.9428 0.043 Uiso 1 1 calc R . .
C25 C 0.9938(3) 0.3915(4) 1.0568(3) 0.0326(11) Uani 1 1 d . . .
H25 H 0.9319 0.4368 1.0339 0.039 Uiso 1 1 calc R . .
C26 C 1.0134(3) 0.3698(3) 1.1439(3) 0.0247(10) Uani 1 1 d . . .
Cl26 Cl 0.92069(8) 0.42886(8) 1.21034(7) 0.0303(3) Uani 1 1 d . . .
C27 C 1.1021(3) 0.3048(3) 1.1791(3) 0.0280(11) Uani 1 1 d . . .
H27 H 1.1137 0.2906 1.2399 0.034 Uiso 1 1 calc R . .
C28 C 1.1744(3) 0.2604(3) 1.1242(3) 0.0334(11) Uani 1 1 d . . .
H28 H 1.2363 0.2154 1.1472 0.04 Uiso 1 1 calc R . .
C1A C 0.1137(3) 0.8903(3) 0.3382(2) 0.0167(9) Uani 1 1 d . . .
C2A C 0.2054(3) 0.8698(3) 0.3615(2) 0.0173(9) Uani 1 1 d . . .
H2A H 0.2377 0.9135 0.3265 0.021 Uiso 1 1 calc R . .
C3A C 0.2494(3) 0.7865(3) 0.4349(2) 0.0173(9) Uani 1 1 d . . .
C4A C 0.2029(3) 0.7218(3) 0.4860(2) 0.0170(9) Uani 1 1 d . . .
H4A H 0.2336 0.6648 0.5364 0.02 Uiso 1 1 calc R . .
C5A C 0.1124(3) 0.7389(3) 0.4648(2) 0.0159(9) Uani 1 1 d . . .
C6A C 0.0678(3) 0.8244(3) 0.3917(2) 0.0154(9) Uani 1 1 d . . .
C7A C 0.0657(3) 0.6641(3) 0.5207(2) 0.0207(10) Uani 1 1 d . . .
H7A1 H 0.0851 0.6345 0.5843 0.025 Uiso 1 1 calc R . .
H7A2 H -0.0056 0.6995 0.5212 0.025 Uiso 1 1 calc R . .
O1A O -0.02331(19) 0.8474(2) 0.36951(17) 0.0225(7) Uani 1 1 d . . .
H1A H -0.044 0.8036 0.4057 0.034 Uiso 1 1 calc R . .
O2A O 0.40196(19) 0.82857(19) 0.38402(17) 0.0242(7) Uani 1 1 d . . .
O3A O 0.4240(2) 0.65668(19) 0.46494(19) 0.0277(7) Uani 1 1 d . . .
O4A O 0.3591(2) 0.7710(2) 0.54590(18) 0.0312(8) Uani 1 1 d . . .
S1A S 0.36763(7) 0.75810(7) 0.46062(6) 0.0180(3) Uani 1 1 d . . .
C1B C 0.1690(3) 0.4898(3) 0.5210(3) 0.0195(9) Uani 1 1 d . . .
H1B H 0.205 0.4796 0.5676 0.023 Uiso 1 1 calc R . .
C2B C 0.1922(3) 0.4140(3) 0.4894(3) 0.0187(9) Uani 1 1 d . . .
C3B C 0.1422(3) 0.4291(3) 0.4194(2) 0.0181(9) Uani 1 1 d . . .
H3B H 0.1594 0.3769 0.3975 0.022 Uiso 1 1 calc R . .
C4B C 0.0669(3) 0.5196(3) 0.3805(2) 0.0157(9) Uani 1 1 d . . .
C5B C 0.0425(3) 0.5939(3) 0.4160(3) 0.0178(9) Uani 1 1 d . . .
C6B C 0.0930(3) 0.5817(3) 0.4852(2) 0.0200(10) Uani 1 1 d . . .
C7B C 0.0154(3) 0.5341(3) 0.3029(2) 0.0191(9) Uani 1 1 d . . .
H7B1 H -0.0543 0.5746 0.3092 0.023 Uiso 1 1 calc R . .
H7B2 H 0.0213 0.4686 0.3063 0.023 Uiso 1 1 calc R . .
O1B O -0.03484(19) 0.68245(19) 0.38376(17) 0.0224(7) Uani 1 1 d . . .
H1B1 H -0.0594 0.6818 0.3425 0.034 Uiso 1 1 calc R . .
O2B O 0.2683(2) 0.2734(2) 0.63746(18) 0.0291(7) Uani 1 1 d . . .
O3B O 0.3770(2) 0.3072(2) 0.50667(18) 0.0292(7) Uani 1 1 d . . .
O4B O 0.2732(3) 0.2263(2) 0.5118(2) 0.0512(10) Uani 1 1 d . . .
S1B S 0.28503(8) 0.29654(8) 0.53902(7) 0.0237(3) Uani 1 1 d . . .
C1C C 0.0570(3) 0.5851(3) 0.2108(2) 0.0171(9) Uani 1 1 d . . .
C2C C 0.1371(3) 0.5281(3) 0.1702(2) 0.0176(9) Uani 1 1 d . . .
H2C H 0.1634 0.4578 0.1989 0.021 Uiso 1 1 calc R . .
C3C C 0.1788(3) 0.5738(3) 0.0878(3) 0.0191(9) Uani 1 1 d . . .
C4C C 0.1406(3) 0.6765(3) 0.0455(3) 0.0192(9) Uani 1 1 d . . .
H4C H 0.1694 0.7069 -0.011 0.023 Uiso 1 1 calc R . .
C5C C 0.0613(3) 0.7353(3) 0.0844(2) 0.0168(9) Uani 1 1 d . . .
C6C C 0.0203(3) 0.6877(3) 0.1668(3) 0.0194(9) Uani 1 1 d . . .
C7C C 0.0226(3) 0.8478(3) 0.0364(3) 0.0199(9) Uani 1 1 d . . .
H7C1 H 0.0301 0.8641 -0.0304 0.024 Uiso 1 1 calc R . .
H7C2 H -0.0474 0.8762 0.053 0.024 Uiso 1 1 calc R . .
O1C O -0.06215(19) 0.7424(2) 0.20645(17) 0.0236(7) Uani 1 1 d . . .
H1C H -0.0783 0.8031 0.1745 0.035 Uiso 1 1 calc R . .
O2C O 0.2973(2) 0.4014(2) 0.0794(2) 0.0318(8) Uani 1 1 d . . .
O3C O 0.36190(19) 0.52564(19) 0.04891(17) 0.0212(6) Uani 1 1 d . . .
O4C O 0.2631(2) 0.5441(2) -0.06072(18) 0.0327(8) Uani 1 1 d . . .
S1C S 0.28322(8) 0.50598(7) 0.03395(7) 0.0206(3) Uani 1 1 d . . .
C1D C 0.0751(3) 0.8946(3) 0.0616(2) 0.0180(9) Uani 1 1 d . . .
C2D C 0.1539(3) 0.9136(3) 0.0076(3) 0.0178(9) Uani 1 1 d . . .
H2D H 0.174 0.8986 -0.0465 0.021 Uiso 1 1 calc R . .
C3D C 0.2033(3) 0.9543(3) 0.0324(3) 0.0182(9) Uani 1 1 d . . .
C4D C 0.1762(3) 0.9755(3) 0.1120(3) 0.0200(9) Uani 1 1 d . . .
H4D H 0.2115 1.0018 0.1289 0.024 Uiso 1 1 calc R . .
C5D C 0.0964(3) 0.9579(3) 0.1676(2) 0.0161(9) Uani 1 1 d . . .
C6D C 0.0475(3) 0.9186(3) 0.1409(2) 0.0176(9) Uani 1 1 d . . .
C7D C 0.0677(3) 0.9807(3) 0.2549(2) 0.0184(9) Uani 1 1 d . . .
H7D1 H -0.0036 1.0046 0.2649 0.022 Uiso 1 1 calc R . .
H7D2 H 0.0876 1.0346 0.2478 0.022 Uiso 1 1 calc R . .
O1D O -0.03420(19) 0.9047(2) 0.18979(17) 0.0233(7) Uani 1 1 d . . .
H1D H -0.0461 0.9231 0.2343 0.035 Uiso 1 1 calc R . .
O2D O 0.3461(2) 0.9132(2) -0.0833(2) 0.0436(9) Uani 1 1 d . . .
O3D O 0.3581(3) 0.9876(4) 0.0147(2) 0.0708(14) Uani 1 1 d . . .
O4D O 0.2521(2) 1.0847(2) -0.1076(2) 0.0422(9) Uani 1 1 d . . .
S1D S 0.29762(8) 0.98591(8) -0.04074(7) 0.0246(3) Uani 1 1 d . . .

loop_
_atom_site_aniso_label
_atom_site_aniso_U_11
_atom_site_aniso_U_22
_atom_site_aniso_U_33
_atom_site_aniso_U_23
_atom_site_aniso_U_13
_atom_site_aniso_U_12
O1W 0.0295(18) 0.0226(17) 0.0235(16) -0.0078(13) 0.0032(14) -0.0113(15)
O2W 0.035(2) 0.0216(18) 0.0323(18) -0.0107(15) -0.0012(15) -0.0051(15)
O3W 0.0368(19) 0.0175(17) 0.0350(18) -0.0085(14) 0.0050(16) -0.0112(15)
O4W 0.026(2) 0.045(2) 0.045(2) -0.0092(17) -0.0109(16) -0.0132(17)
O5W 0.049(2) 0.047(2) 0.040(2) -0.0184(18) -0.0051(17) -0.0226(19)
O6W 0.046(2) 0.048(2) 0.0311(18) -0.0168(16) -0.0032(17) -0.0069(19)
Cl1 0.0206(6) 0.0319(6) 0.0308(6) -0.0162(5) -0.0022(5) -0.0101(5)
C1 0.014(2) 0.024(2) 0.027(2) -0.018(2) -0.0025(18) -0.0022(19)
C2 0.020(2) 0.025(3) 0.025(2) -0.008(2) -0.0007(19) -0.005(2)
C3 0.015(2) 0.024(2) 0.025(2) -0.0086(19) 0.0022(19) -0.0066(19)
C4 0.016(2) 0.017(2) 0.025(2) -0.0109(19) -0.0041(18) -0.0019(19)
C5 0.019(2) 0.024(2) 0.020(2) -0.0061(19) -0.0048(18) -0.005(2)
C6 0.022(2) 0.019(2) 0.031(2) -0.0128(19) 0.001(2) -0.007(2)
N7 0.018(2) 0.026(2) 0.0199(18) -0.0090(15) -0.0016(15) -0.0069(17)
C8 0.014(2) 0.021(2) 0.017(2) -0.0078(18) -0.0013(18) -0.005(2)
N8 0.020(2) 0.0166(19) 0.034(2) -0.0126(16) -0.0089(16) -0.0018(16)
N9 0.0147(19) 0.0197(19) 0.0207(17) -0.0119(15) 0.0008(15) -0.0046(16)
C10 0.010(2) 0.020(2) 0.021(2) -0.0072(18) -0.0040(18) -0.0062(19)
N10 0.0170(19) 0.0199(19) 0.0220(19) -0.0095(15) -0.0022(15) -0.0035(16)
N11 0.0147(18) 0.0167(18) 0.0199(17) -0.0080(15) 0.0034(15) -0.0058(15)
C12 0.019(2) 0.021(2) 0.023(2) -0.0105(18) -0.0034(18) -0.0037(19)
C13 0.023(2) 0.022(2) 0.020(2) -0.0085(18) -0.0010(18) -0.010(2)
C14 0.020(2) 0.020(2) 0.032(2) -0.0161(19) 0.0013(19) -0.0048(19)
C15 0.024(2) 0.017(2) 0.024(2) -0.0060(18) -0.0108(19) -0.0038(19)
C16 0.025(3) 0.022(2) 0.025(2) -0.0076(19) -0.0040(19) -0.012(2)
C17 0.020(2) 0.024(2) 0.024(2) -0.0098(19) 0.0025(19) -0.013(2)
N18 0.025(2) 0.026(2) 0.0265(19) -0.0102(16) -0.0025(17) -0.0136(17)
C19 0.025(3) 0.022(2) 0.022(2) -0.0092(19) 0.002(2) -0.013(2)
N19 0.025(2) 0.054(3) 0.030(2) -0.0277(19) 0.0072(17) -0.021(2)
N20 0.027(2) 0.033(2) 0.030(2) -0.0184(17) 0.0065(17) -0.0175(18)
C21 0.018(2) 0.032(3) 0.030(2) -0.017(2) 0.0019(19) -0.014(2)
N21 0.032(2) 0.026(2) 0.030(2) -0.0173(17) 0.0044(17) -0.0121(18)
N22 0.050(3) 0.047(3) 0.050(3) -0.033(2) 0.026(2) -0.040(2)
C23 0.032(3) 0.042(3) 0.037(3) -0.025(2) 0.017(2) -0.028(3)
C24 0.048(3) 0.056(3) 0.024(2) -0.024(2) 0.009(2) -0.034(3)
C25 0.035(3) 0.043(3) 0.026(2) -0.012(2) -0.005(2) -0.020(2)
C26 0.028(3) 0.033(3) 0.024(2) -0.011(2) 0.004(2) -0.023(2)
Cl26 0.0273(6) 0.0414(7) 0.0297(6) -0.0185(5) 0.0017(5) -0.0158(5)
C27 0.029(3) 0.038(3) 0.023(2) -0.009(2) -0.002(2) -0.020(2)
C28 0.028(3) 0.038(3) 0.038(3) -0.016(2) 0.003(2) -0.017(2)
C1A 0.018(2) 0.016(2) 0.014(2) -0.0087(17) -0.0001(17) -0.0021(18)
C2A 0.018(2) 0.020(2) 0.014(2) -0.0085(18) 0.0012(17) -0.0058(19)
C3A 0.020(2) 0.019(2) 0.016(2) -0.0110(18) -0.0027(17) -0.0042(19)
C4A 0.023(2) 0.018(2) 0.0112(19) -0.0065(17) -0.0007(17) -0.0077(19)
C5A 0.017(2) 0.017(2) 0.017(2) -0.0097(18) 0.0007(17) -0.0069(18)
C6A 0.011(2) 0.023(2) 0.016(2) -0.0135(18) 0.0025(17) -0.0041(18)
C7A 0.022(2) 0.028(2) 0.014(2) -0.0106(18) -0.0013(18) -0.007(2)
O1A 0.0155(16) 0.0262(16) 0.0254(15) -0.0105(13) 0.0002(12) -0.0071(13)
O2A 0.0198(16) 0.0208(16) 0.0253(15) 0.0009(12) -0.0048(13) -0.0089(13)
O3A 0.0198(17) 0.0167(16) 0.0415(17) -0.0085(13) -0.0062(14) -0.0023(13)
O4A 0.0229(17) 0.054(2) 0.0249(16) -0.0226(15) -0.0034(13) -0.0127(16)
S1A 0.0169(6) 0.0179(6) 0.0184(5) -0.0066(4) -0.0032(4) -0.0048(5)
C1B 0.017(2) 0.023(2) 0.018(2) -0.0013(18) -0.0070(18) -0.011(2)
C2B 0.017(2) 0.018(2) 0.022(2) -0.0056(18) -0.0050(18) -0.0071(19)
C3B 0.020(2) 0.022(2) 0.018(2) -0.0093(18) 0.0062(18) -0.015(2)
C4B 0.015(2) 0.019(2) 0.0112(19) -0.0005(17) -0.0014(17) -0.0096(19)
C5B 0.015(2) 0.017(2) 0.019(2) -0.0045(18) -0.0007(18) -0.0066(19)
C6B 0.022(2) 0.027(2) 0.015(2) -0.0078(18) 0.0021(18) -0.014(2)
C7B 0.021(2) 0.020(2) 0.018(2) -0.0065(17) -0.0039(18) -0.0077(19)
O1B 0.0189(16) 0.0236(17) 0.0234(15) -0.0058(13) -0.0071(12) -0.0068(14)
O2B 0.0257(17) 0.0341(18) 0.0208(15) 0.0018(13) -0.0059(13) -0.0145(14)
O3B 0.0197(17) 0.0326(18) 0.0223(15) -0.0039(13) -0.0007(13) -0.0044(14)
O4B 0.069(3) 0.0240(19) 0.066(2) -0.0120(17) -0.047(2) -0.0060(18)
S1B 0.0265(7) 0.0208(6) 0.0222(6) -0.0034(5) -0.0101(5) -0.0075(5)
C1C 0.015(2) 0.021(2) 0.018(2) -0.0064(18) -0.0047(17) -0.0084(19)
C2C 0.018(2) 0.016(2) 0.016(2) 0.0005(17) -0.0074(18) -0.0071(19)
C3C 0.019(2) 0.018(2) 0.025(2) -0.0097(19) -0.0059(18) -0.0060(19)
C4C 0.021(2) 0.023(2) 0.017(2) -0.0053(18) -0.0040(18) -0.011(2)
C5C 0.020(2) 0.018(2) 0.013(2) -0.0046(17) -0.0051(17) -0.0061(19)
C6C 0.017(2) 0.027(3) 0.019(2) -0.0136(19) -0.0075(18) -0.005(2)
C7C 0.021(2) 0.018(2) 0.019(2) -0.0089(18) -0.0056(18) -0.0023(19)
O1C 0.0173(16) 0.0215(16) 0.0231(15) -0.0071(13) -0.0043(12) 0.0010(13)
O2C 0.0325(19) 0.0238(17) 0.0412(18) -0.0165(14) 0.0042(15) -0.0112(14)
O3C 0.0190(16) 0.0218(16) 0.0217(15) -0.0062(12) -0.0028(12) -0.0075(13)
O4C 0.0305(18) 0.0429(19) 0.0216(15) -0.0188(14) -0.0074(14) -0.0017(15)
S1C 0.0215(6) 0.0197(6) 0.0214(5) -0.0103(4) -0.0019(5) -0.0055(5)
C1D 0.017(2) 0.015(2) 0.017(2) 0.0002(17) -0.0089(18) -0.0030(18)
C2D 0.019(2) 0.012(2) 0.017(2) -0.0037(17) -0.0057(18) -0.0003(18)
C3D 0.017(2) 0.015(2) 0.018(2) -0.0062(17) -0.0032(18) -0.0008(18)
C4D 0.017(2) 0.016(2) 0.025(2) -0.0069(18) -0.0057(18) -0.0035(18)
C5D 0.016(2) 0.010(2) 0.018(2) -0.0041(17) -0.0080(17) 0.0011(18)
C6D 0.015(2) 0.013(2) 0.016(2) -0.0018(17) -0.0049(18) 0.0021(18)
C7D 0.017(2) 0.018(2) 0.020(2) -0.0098(18) -0.0013(18) -0.0039(18)
O1D 0.0173(16) 0.0278(17) 0.0227(15) -0.0107(13) 0.0038(13) -0.0075(13)
O2D 0.049(2) 0.0341(19) 0.046(2) -0.0241(16) 0.0290(17) -0.0203(17)
O3D 0.052(3) 0.168(4) 0.0311(19) -0.045(2) 0.0170(18) -0.076(3)
O4D 0.034(2) 0.0199(18) 0.059(2) -0.0010(16) 0.0036(17) -0.0130(15)
S1D 0.0229(6) 0.0323(7) 0.0245(6) -0.0149(5) 0.0019(5) -0.0129(5)

loop_
_atom_type_symbol
_atom_type_description
_atom_type_scat_dispersion_real
_atom_type_scat_dispersion_imag
_atom_type_scat_source
C C 0.0033 0.0016 'International Tables Vol C Tables 4.2.6.8 and 6.1.1.4'
H H 0 0 'International Tables Vol C Tables 4.2.6.8 and 6.1.1.4'
Cl Cl 0.1484 0.1585 'International Tables Vol C Tables 4.2.6.8 and 6.1.1.4'
N N 0.0061 0.0033 'International Tables Vol C Tables 4.2.6.8 and 6.1.1.4'
O O 0.0106 0.006 'International Tables Vol C Tables 4.2.6.8 and 6.1.1.4'
S S 0.1246 0.1234 'International Tables Vol C Tables 4.2.6.8 and 6.1.1.4'

loop_
_geom_angle_atom_site_label_1
_geom_angle_atom_site_label_2
_geom_angle_atom_site_label_3
_geom_angle
_geom_angle_site_symmetry_1
_geom_angle_site_symmetry_3
_geom_angle_publ_flag
H1W1 O1W H2W1 113(4) . . ?
H1W2 O2W H2W2 113(4) . . ?
H1W3 O3W H2W3 106(4) . . ?
H1W4 O4W H2W4 121(4) . . ?
H1W5 O5W H2W5 108(4) . . ?
H1W6 O6W H2W6 105(4) . . ?
C2 C1 C6 121.6(4) . . ?
C2 C1 Cl1 119.5(3) . . ?
C6 C1 Cl1 118.9(3) . . ?
C1 C2 C3 119.1(4) . . ?
C1 C2 H2 120.5 . . ?
C3 C2 H2 120.5 . . ?
C4 C3 C2 120.3(4) . . ?
C4 C3 H3 119.9 . . ?
C2 C3 H3 119.9 . . ?
C3 C4 C5 120.2(4) . . ?
C3 C4 N7 119.3(4) . . ?
C5 C4 N7 120.5(4) . . ?
C4 C5 C6 119.9(4) . . ?
C4 C5 H5 120 . . ?
C6 C5 H5 120 . . ?
C1 C6 C5 118.9(4) . . ?
C1 C6 H6 120.5 . . ?
C5 C6 H6 120.5 . . ?
C8 N7 C4 123.6(3) . . ?
C8 N7 H7A 106.4 . . ?
C4 N7 H7A 106.4 . . ?
C8 N7 H7B 106.4 . . ?
C4 N7 H7B 106.4 . . ?
H7A N7 H7B 106.5 . . ?
N8 C8 N7 120.8(4) . . ?
N8 C8 N9 120.4(4) . . ?
N7 C8 N9 118.8(4) . . ?
C8 N8 H8A 120 . . ?
C8 N8 H8B 120 . . ?
H8A N8 H8B 120 . . ?
C8 N9 C10 123.8(3) . . ?
C8 N9 H9A 106.4 . . ?
C10 N9 H9A 106.4 . . ?
C8 N9 H9B 106.4 . . ?
C10 N9 H9B 106.4 . . ?
H9A N9 H9B 106.4 . . ?
N11 C10 N10 125.1(4) . . ?
N11 C10 N9 116.6(3) . . ?
N10 C10 N9 118.2(3) . . ?
C10 N10 H10A 120 . . ?
C10 N10 H10B 120 . . ?
H10A N10 H10B 120 . . ?
C10 N11 C12 123.4(3) . . ?
C10 N11 H11A 106.5 . . ?
C12 N11 H11A 106.5 . . ?
N11 C12 C13 110.4(3) . . ?
N11 C12 H12A 109.6 . . ?
C13 C12 H12A 109.6 . . ?
N11 C12 H12B 109.6 . . ?
C13 C12 H12B 109.6 . . ?
H12A C12 H12B 108.1 . . ?
C12 C13 C14 111.2(3) . . ?
C12 C13 H13A 109.4 . . ?
C14 C13 H13A 109.4 . . ?
C12 C13 H13B 109.4 . . ?
C14 C13 H13B 109.4 . . ?
H13A C13 H13B 108 . . ?
C13 C14 C15 114.7(3) . . ?
C13 C14 H14A 108.6 . . ?
C15 C14 H14A 108.6 . . ?
C13 C14 H14B 108.6 . . ?
C15 C14 H14B 108.6 . . ?
H14A C14 H14B 107.6 . . ?
C16 C15 C14 115.4(3) . . ?
C16 C15 H15A 108.4 . . ?
C14 C15 H15A 108.4 . . ?
C16 C15 H15B 108.4 . . ?
C14 C15 H15B 108.4 . . ?
H15A C15 H15B 107.5 . . ?
C17 C16 C15 113.5(3) . . ?
C17 C16 H16A 108.9 . . ?
C15 C16 H16A 108.9 . . ?
C17 C16 H16B 108.9 . . ?
C15 C16 H16B 108.9 . . ?
H16A C16 H16B 107.7 . . ?
N18 C17 C16 110.1(3) . . ?
N18 C17 H17A 109.6 . . ?
C16 C17 H17A 109.6 . . ?
N18 C17 H17B 109.6 . . ?
C16 C17 H17B 109.6 . . ?
H17A C17 H17B 108.2 . . ?
C19 N18 C17 124.1(3) . . ?
C19 N18 H18A 106.3 . . ?
C17 N18 H18A 106.3 . . ?
C19 N18 H18B 106.3 . . ?
C17 N18 H18B 106.3 . . ?
H18A N18 H18B 106.4 . . ?
N18 C19 N19 124.4(4) . . ?
N18 C19 N20 119.9(3) . . ?
N19 C19 N20 115.7(4) . . ?
C19 N19 H19A 120 . . ?
C19 N19 H19B 120 . . ?
H19A N19 H19B 120 . . ?
C21 N20 C19 124.9(3) . . ?
C21 N20 H20B 106.1 . . ?
C19 N20 H20B 106.1 . . ?
N21 C21 N22 124.3(4) . . ?
N21 C21 N20 120.1(4) . . ?
N22 C21 N20 115.6(4) . . ?
C21 N21 H21A 120 . . ?
C21 N22 C23 123.2(4) . . ?
C21 N22 H22B 106.5 . . ?
C23 N22 H22B 106.5 . . ?
C28 C23 C24 120.1(4) . . ?
C28 C23 N22 120.1(5) . . ?
C24 C23 N22 119.8(4) . . ?
C25 C24 C23 120.4(4) . . ?
C25 C24 H24 119.8 . . ?
C23 C24 H24 119.8 . . ?
C26 C25 C24 118.3(5) . . ?
C26 C25 H25 120.9 . . ?
C24 C25 H25 120.9 . . ?
C25 C26 C27 122.4(4) . . ?
C25 C26 Cl26 117.5(4) . . ?
C27 C26 Cl26 120.1(3) . . ?
C26 C27 C28 118.6(4) . . ?
C26 C27 H27 120.7 . . ?
C28 C27 H27 120.7 . . ?
C23 C28 C27 120.3(5) . . ?
C23 C28 H28 119.9 . . ?
C27 C28 H28 119.9 . . ?
C2A C1A C6A 118.1(3) . . ?
C2A C1A C7D 120.0(3) . . ?
C6A C1A C7D 121.9(4) . . ?
C3A C2A C1A 120.7(4) . . ?
C3A C2A H2A 119.7 . . ?
C1A C2A H2A 119.7 . . ?
C2A C3A C4A 120.0(4) . . ?
C2A C3A S1A 120.3(3) . . ?
C4A C3A S1A 119.6(3) . . ?
C5A C4A C3A 121.2(4) . . ?
C5A C4A H4A 119.4 . . ?
C3A C4A H4A 119.4 . . ?
C4A C5A C6A 118.2(3) . . ?
C4A C5A C7A 119.4(3) . . ?
C6A C5A C7A 122.4(4) . . ?
O1A C6A C5A 121.0(3) . . ?
O1A C6A C1A 117.3(3) . . ?
C5A C6A C1A 121.7(4) . . ?
C6B C7A C5A 113.5(3) . . ?
C6B C7A H7A1 108.9 . . ?
C5A C7A H7A1 108.9 . . ?
C6B C7A H7A2 108.9 . . ?
C5A C7A H7A2 108.9 . . ?
H7A1 C7A H7A2 107.7 . . ?
C6A O1A H1A 109.5 . . ?
O4A S1A O3A 113.46(18) . . ?
O4A S1A O2A 112.93(18) . . ?
O3A S1A O2A 111.44(16) . . ?
O4A S1A C3A 107.01(17) . . ?
O3A S1A C3A 106.06(17) . . ?
O2A S1A C3A 105.24(17) . . ?
C2B C1B C6B 121.0(4) . . ?
C2B C1B H1B 119.5 . . ?
C6B C1B H1B 119.5 . . ?
C1B C2B C3B 120.0(4) . . ?
C1B C2B S1B 120.3(3) . . ?
C3B C2B S1B 119.7(3) . . ?
C2B C3B C4B 121.3(4) . . ?
C2B C3B H3B 119.4 . . ?
C4B C3B H3B 119.4 . . ?
C3B C4B C5B 117.6(4) . . ?
C3B C4B C7B 119.8(3) . . ?
C5B C4B C7B 122.7(3) . . ?
O1B C5B C4B 120.0(3) . . ?
O1B C5B C6B 117.5(3) . . ?
C4B C5B C6B 122.5(4) . . ?
C5B C6B C1B 117.6(4) . . ?
C5B C6B C7A 121.1(4) . . ?
C1B C6B C7A 121.3(4) . . ?
C4B C7B C1C 111.8(3) . . ?
C4B C7B H7B1 109.3 . . ?
C1C C7B H7B1 109.3 . . ?
C4B C7B H7B2 109.3 . . ?
C1C C7B H7B2 109.3 . . ?
H7B1 C7B H7B2 107.9 . . ?
C5B O1B H1B1 109.5 . . ?
O3B S1B O4B 113.0(2) . . ?
O3B S1B O2B 111.63(17) . . ?
O4B S1B O2B 111.76(19) . . ?
O3B S1B C2B 107.54(17) . . ?
O4B S1B C2B 107.02(19) . . ?
O2B S1B C2B 105.37(18) . . ?
C6C C1C C2C 118.4(3) . . ?
C6C C1C C7B 122.4(3) . . ?
C2C C1C C7B 119.2(3) . . ?
C1C C2C C3C 120.1(4) . . ?
C1C C2C H2C 119.9 . . ?
C3C C2C H2C 119.9 . . ?
C4C C3C C2C 120.2(4) . . ?
C4C C3C S1C 117.2(3) . . ?
C2C C3C S1C 122.5(3) . . ?
C5C C4C C3C 121.0(4) . . ?
C5C C4C H4C 119.5 . . ?
C3C C4C H4C 119.5 . . ?
C4C C5C C6C 117.7(4) . . ?
C4C C5C C7C 119.3(3) . . ?
C6C C5C C7C 123.0(3) . . ?
O1C C6C C1C 117.1(3) . . ?
O1C C6C C5C 120.2(4) . . ?
C1C C6C C5C 122.6(4) . . ?
C1D C7C C5C 111.8(3) . . ?
C1D C7C H7C1 109.3 . . ?
C5C C7C H7C1 109.3 . . ?
C1D C7C H7C2 109.3 . . ?
C5C C7C H7C2 109.3 . . ?
H7C1 C7C H7C2 107.9 . . ?
C6C O1C H1C 109.5 . . ?
O4C S1C O2C 112.77(18) . . ?
O4C S1C O3C 113.43(17) . . ?
O2C S1C O3C 111.85(17) . . ?
O4C S1C C3C 106.29(18) . . ?
O2C S1C C3C 106.91(17) . . ?
O3C S1C C3C 104.89(17) . . ?
C2D C1D C6D 117.9(4) . . ?
C2D C1D C7C 120.7(3) . . ?
C6D C1D C7C 121.4(3) . . ?
C3D C2D C1D 120.3(4) . . ?
C3D C2D H2D 119.8 . . ?
C1D C2D H2D 119.8 . . ?
C2D C3D C4D 120.9(4) . . ?
C2D C3D S1D 119.8(3) . . ?
C4D C3D S1D 119.3(3) . . ?
C3D C4D C5D 120.1(4) . . ?
C3D C4D H4D 120 . . ?
C5D C4D H4D 120 . . ?
C6D C5D C4D 118.0(3) . . ?
C6D C5D C7D 122.3(3) . . ?
C4D C5D C7D 119.7(4) . . ?
O1D C6D C5D 120.7(3) . . ?
O1D C6D C1D 116.5(4) . . ?
C5D C6D C1D 122.7(4) . . ?
C5D C7D C1A 112.7(3) . . ?
C5D C7D H7D1 109.1 . . ?
C1A C7D H7D1 109.1 . . ?
C5D C7D H7D2 109.1 . . ?
C1A C7D H7D2 109.1 . . ?
H7D1 C7D H7D2 107.8 . . ?
C6D O1D H1D 109.5 . . ?
O2D S1D O3D 114.1(2) . . ?
O2D S1D O4D 111.3(2) . . ?
O3D S1D O4D 110.5(2) . . ?
O2D S1D C3D 107.00(18) . . ?
O3D S1D C3D 106.76(19) . . ?
O4D S1D C3D 106.74(18) . . ?

loop_
_geom_bond_atom_site_label_1
_geom_bond_atom_site_label_2
_geom_bond_distance
_geom_bond_site_symmetry_2
_geom_bond_publ_flag
O1W H1W1 0.844(19) . ?
O1W H2W1 0.831(19) . ?
O2W H1W2 0.848(19) . ?
O2W H2W2 0.853(19) . ?
O3W H1W3 0.850(19) . ?
O3W H2W3 0.851(19) . ?
O4W H1W4 0.818(19) . ?
O4W H2W4 0.844(19) . ?
O5W H1W5 0.892(19) . ?
O5W H2W5 0.847(19) . ?
O6W H1W6 0.870(19) . ?
O6W H2W6 0.860(19) . ?
Cl1 C1 1.743(4) . ?
C1 C2 1.377(6) . ?
C1 C6 1.382(6) . ?
C2 C3 1.384(6) . ?
C2 H2 0.95 . ?
C3 C4 1.382(6) . ?
C3 H3 0.95 . ?
C4 C5 1.384(6) . ?
C4 N7 1.438(5) . ?
C5 C6 1.390(6) . ?
C5 H5 0.95 . ?
C6 H6 0.95 . ?
N7 C8 1.331(5) . ?
N7 H7A 0.92 . ?
N7 H7B 0.92 . ?
C8 N8 1.307(5) . ?
C8 N9 1.370(5) . ?
N8 H8A 0.88 . ?
N8 H8B 0.88 . ?
N9 C10 1.396(5) . ?
N9 H9A 0.92 . ?
N9 H9B 0.92 . ?
C10 N11 1.300(5) . ?
C10 N10 1.323(5) . ?
N10 H10A 0.88 . ?
N10 H10B 0.88 . ?
N11 C12 1.471(5) . ?
N11 H11A 0.92 . ?
C12 C13 1.517(5) . ?
C12 H12A 0.99 . ?
C12 H12B 0.99 . ?
C13 C14 1.532(6) . ?
C13 H13A 0.99 . ?
C13 H13B 0.99 . ?
C14 C15 1.535(5) . ?
C14 H14A 0.99 . ?
C14 H14B 0.99 . ?
C15 C16 1.523(6) . ?
C15 H15A 0.99 . ?
C15 H15B 0.99 . ?
C16 C17 1.513(5) . ?
C16 H16A 0.99 . ?
C16 H16B 0.99 . ?
C17 N18 1.464(5) . ?
C17 H17A 0.99 . ?
C17 H17B 0.99 . ?
N18 C19 1.306(5) . ?
N18 H18A 0.92 . ?
N18 H18B 0.92 . ?
C19 N19 1.306(5) . ?
C19 N20 1.393(5) . ?
N19 H19A 0.88 . ?
N19 H19B 0.88 . ?
N20 C21 1.372(5) . ?
N20 H20B 0.92 . ?
C21 N21 1.288(5) . ?
C21 N22 1.332(5) . ?
N21 H21A 0.88 . ?
N22 C23 1.434(5) . ?
N22 H22B 0.92 . ?
C23 C28 1.370(6) . ?
C23 C24 1.386(7) . ?
C24 C25 1.383(6) . ?
C24 H24 0.95 . ?
C25 C26 1.372(6) . ?
C25 H25 0.95 . ?
C26 C27 1.375(6) . ?
C26 Cl26 1.749(4) . ?
C27 C28 1.386(6) . ?
C27 H27 0.95 . ?
C28 H28 0.95 . ?
C1A C2A 1.399(6) . ?
C1A C6A 1.404(5) . ?
C1A C7D 1.527(5) . ?
C2A C3A 1.382(5) . ?
C2A H2A 0.95 . ?
C3A C4A 1.390(5) . ?
C3A S1A 1.769(4) . ?
C4A C5A 1.386(6) . ?
C4A H4A 0.95 . ?
C5A C6A 1.396(5) . ?
C5A C7A 1.523(5) . ?
C6A O1A 1.373(5) . ?
C7A C6B 1.509(5) . ?
C7A H7A1 0.99 . ?
C7A H7A2 0.99 . ?
O1A H1A 0.84 . ?
O2A S1A 1.466(3) . ?
O3A S1A 1.450(3) . ?
O4A S1A 1.443(3) . ?
C1B C2B 1.383(5) . ?
C1B C6B 1.404(6) . ?
C1B H1B 0.95 . ?
C2B C3B 1.386(5) . ?
C2B S1B 1.775(4) . ?
C3B C4B 1.396(5) . ?
C3B H3B 0.95 . ?
C4B C5B 1.399(5) . ?
C4B C7B 1.511(5) . ?
C5B O1B 1.377(5) . ?
C5B C6B 1.400(5) . ?
C7B C1C 1.521(5) . ?
C7B H7B1 0.99 . ?
C7B H7B2 0.99 . ?
O1B H1B1 0.84 . ?
O2B S1B 1.464(3) . ?
O3B S1B 1.448(3) . ?
O4B S1B 1.450(3) . ?
C1C C6C 1.389(6) . ?
C1C C2C 1.392(5) . ?
C2C C3C 1.392(5) . ?
C2C H2C 0.95 . ?
C3C C4C 1.388(5) . ?
C3C S1C 1.775(4) . ?
C4C C5C 1.384(5) . ?
C4C H4C 0.95 . ?
C5C C6C 1.396(5) . ?
C5C C7C 1.524(5) . ?
C6C O1C 1.385(5) . ?
C7C C1D 1.513(6) . ?
C7C H7C1 0.99 . ?
C7C H7C2 0.99 . ?
O1C H1C 0.84 . ?
O2C S1C 1.459(3) . ?
O3C S1C 1.459(3) . ?
O4C S1C 1.442(3) . ?
C1D C2D 1.393(5) . ?
C1D C6D 1.409(5) . ?
C2D C3D 1.390(6) . ?
C2D H2D 0.95 . ?
C3D C4D 1.392(5) . ?
C3D S1D 1.766(4) . ?
C4D C5D 1.407(5) . ?
C4D H4D 0.95 . ?
C5D C6D 1.383(6) . ?
C5D C7D 1.523(5) . ?
C6D O1D 1.378(4) . ?
C7D H7D1 0.99 . ?
C7D H7D2 0.99 . ?
O1D H1D 0.84 . ?
O2D S1D 1.436(3) . ?
O3D S1D 1.438(4) . ?
O4D S1D 1.457(3) . ?

loop_
_geom_torsion_atom_site_label_1
_geom_torsion_atom_site_label_2
_geom_torsion_atom_site_label_3
_geom_torsion_atom_site_label_4
_geom_torsion
_geom_torsion_site_symmetry_1
_geom_torsion_site_symmetry_2
_geom_torsion_site_symmetry_3
_geom_torsion_site_symmetry_4
_geom_torsion_publ_flag
C6 N7 C8 N9 38.9(4) . . . . ?
N7 C8 N9 C10 -151.5(3) . . . . ?
C8 N9 C10 N11 -145.7(4) . . . . ?
N9 C10 N11 C12 -175.6(3) . . . . ?
C10 N11 C12 C13 133.6(4) . . . . ?
N11 C12 C13 C14 -179.1(3) . . . . ?
C12 C13 C14 C15 58.3(5) . . . . ?
C13 C14 C15 C16 52.4(5) . . . . ?
C14 C15 C16 C17 56.5(5) . . . . ?
C15 C16 C17 N18 172.1(3) . . . . ?
C16 C17 N18 C19 155.1(4) . . . . ?
C17 N18 C19 N20 -174.2(4) . . . . ?
N18 C19 N20 C21 34.2(6) . . . . ?
C19 N20 C21 N22 -146.3(4) . . . . ?
N20 C21 N22 C23 -163.5(4) . . . . ?

loop_
_platon_squeeze_void_nr
_platon_squeeze_void_average_x
_platon_squeeze_void_average_y
_platon_squeeze_void_average_z
_platon_squeeze_void_volume
_platon_squeeze_void_count_electrons
_platon_squeeze_void_content
1 0.344 0.563 0.731 38 13 ' '
2 0.500 0.000 0.500 230 44 ' '
3 0.656 0.437 0.269 38 13 ' '
